data_4068926
loop_
_publ_author_name
'Blug, Matthias'
'Heuclin, Hadrien'
'Cantat, Thibault'
'Le Goff, Xavier-Frederic'
'M\'ezailles, Nicolas'
'Le Floch, Pascal'

_publ_section_title
;
 A Strained S\sim C\sim S Ir Pincer Complex: Intramolecular C&#x2212;H
 Activation of an Aromatic Ring
;
_journal_issue 6
_journal_name_full Organometallics
_journal_page_first 1969
_journal_paper_doi 10.1021/om801164p
_journal_volume 28
_journal_year 2009
_chemical_formula_moiety 'C61 H51 Ir P4 S2, C4 H8 O'
_chemical_formula_sum 'C65 H59 Ir O P4 S2'
_chemical_formula_weight 1236.32
_chemical_name_systematic
; 
 ? 
;
_space_group_IT_number 2
_symmetry_cell_setting triclinic
_symmetry_space_group_name_Hall '-P 1'
_symmetry_space_group_name_H-M 'P -1'
_atom_sites_solution_hydrogens geom
_atom_sites_solution_primary direct
_atom_sites_solution_secondary difmap
_audit_creation_method SHELXL-97
_cell_angle_alpha 85.575(1)
_cell_angle_beta 85.233(1)
_cell_angle_gamma 78.766(1)
_cell_formula_units_Z 2
_cell_length_a 11.848(1)
_cell_length_b 13.236(1)
_cell_length_c 18.046(1)
_cell_measurement_reflns_used 11206
_cell_measurement_temperature 150.0(1)
_cell_measurement_theta_max 30.034
_cell_measurement_theta_min 0.998
_cell_volume 2760.8(3)
_computing_structure_refinement 'SHELXL-97 (Sheldrick, 1997)'
_computing_structure_solution 'SHELXS-97 (Sheldrick, 1990)'
_diffrn_ambient_temperature 150.0(1)
_diffrn_measured_fraction_theta_full 0.991
_diffrn_measured_fraction_theta_max 0.991
_diffrn_measurement_device_type KappaCCD
_diffrn_measurement_method 'phi and omega scans'
_diffrn_radiation_monochromator graphite
_diffrn_radiation_source 'fine-focus sealed tube'
_diffrn_radiation_type MoK\a
_diffrn_radiation_wavelength 0.71069
_diffrn_reflns_av_R_equivalents 0.0420
_diffrn_reflns_av_sigmaI/netI 0.0612
_diffrn_reflns_limit_h_max 16
_diffrn_reflns_limit_h_min -16
_diffrn_reflns_limit_k_max 12
_diffrn_reflns_limit_k_min -18
_diffrn_reflns_limit_l_max 25
_diffrn_reflns_limit_l_min -25
_diffrn_reflns_number 36125
_diffrn_reflns_theta_full 30.03
_diffrn_reflns_theta_max 30.03
_diffrn_reflns_theta_min 2.77
_exptl_absorpt_coefficient_mu 2.653
_exptl_absorpt_correction_T_max 0.7077
_exptl_absorpt_correction_T_min 0.6190
_exptl_absorpt_correction_type multi-scan
_exptl_absorpt_process_details 'Denzo/Scalepack (Otwinowski & Minor, 1996)'
_exptl_crystal_colour Colorless
_exptl_crystal_density_diffrn 1.487
_exptl_crystal_density_method 'not measured'
_exptl_crystal_description Block
_exptl_crystal_F_000 1252
_exptl_crystal_size_max 0.20
_exptl_crystal_size_mid 0.18
_exptl_crystal_size_min 0.14
_refine_diff_density_max 1.668
_refine_diff_density_min -2.279
_refine_diff_density_rms 0.148
_refine_ls_extinction_method none
_refine_ls_goodness_of_fit_ref 1.076
_refine_ls_hydrogen_treatment mixed
_refine_ls_matrix_type full
_refine_ls_number_parameters 661
_refine_ls_number_reflns 16046
_refine_ls_number_restraints 0
_refine_ls_restrained_S_all 1.076
_refine_ls_R_factor_all 0.0490
_refine_ls_R_factor_gt 0.0346
_refine_ls_shift/su_max 0.002
_refine_ls_shift/su_mean 0.000
_refine_ls_structure_factor_coef Fsqd
_refine_ls_weighting_details 'calc w=1/[\s^2^(Fo^2^)+(0.0488P)^2^+0.0000P] where P=(Fo^2^+2Fc^2^)/3'
_refine_ls_weighting_scheme calc
_refine_ls_wR_factor_gt 0.0811
_refine_ls_wR_factor_ref 0.0976
_reflns_number_gt 13380
_reflns_number_total 16046
_reflns_threshold_expression >2sigma(I)
_cod_data_source_file om801164p_si_002.cif
_cod_data_source_block xj343
_cod_depositor_comments
;
The following automatic conversions were performed:

'_symmetry_cell_setting' value 'Triclinic' changed to 'triclinic'
according to /home/saulius/struct/CIF-dictionaries/cif_core.dic
dictionary named 'cif_core.dic' version 2.4.2 from 2011-04-26.

Automatic conversion script
Id: cif_fix_values 1715 2011-07-08 13:25:40Z adriana 
;
_cod_original_sg_symbol_H-M 'P-1     '
_cod_database_code 4068926

loop_
_symmetry_equiv_pos_as_xyz
'x, y, z'
'-x, -y, -z'

loop_
_atom_site_label
_atom_site_type_symbol
_atom_site_fract_x
_atom_site_fract_y
_atom_site_fract_z
_atom_site_U_iso_or_equiv
_atom_site_adp_type
_atom_site_occupancy
_atom_site_symmetry_multiplicity
_atom_site_calc_flag
_atom_site_refinement_flags
Ir1 Ir 0.261850(10) 0.167320(9) 0.713562(6) 0.01741(4) Uani 1 1 d .
H1R H 0.172(3) 0.187(3) 0.7665(19) 0.021 Uiso 1 1 d .
S1 S 0.28316(8) -0.17033(7) 0.87049(5) 0.02763(18) Uani 1 1 d .
S2 S 0.45685(7) 0.10599(7) 0.63789(5) 0.02219(17) Uani 1 1 d .
P1 P 0.23775(7) -0.03528(7) 0.81648(5) 0.02002(17) Uani 1 1 d .
P2 P 0.45316(7) -0.01484(7) 0.71140(5) 0.01951(17) Uani 1 1 d .
P3 P 0.35013(7) 0.28483(7) 0.76909(5) 0.02000(17) Uani 1 1 d .
P4 P 0.14570(7) 0.28871(7) 0.64002(5) 0.01920(16) Uani 1 1 d .
C1 C 0.3481(3) 0.0366(2) 0.78284(17) 0.0185(6) Uani 1 1 d .
H1 H 0.3850 0.0599 0.8247 0.022 Uiso 1 1 calc R
C2 C 0.1395(3) 0.0463(3) 0.87976(18) 0.0230(7) Uani 1 1 d .
C3 C 0.1803(3) 0.0851(3) 0.9388(2) 0.0300(8) Uani 1 1 d .
H3 H 0.2611 0.0745 0.9438 0.036 Uiso 1 1 calc R
C4 C 0.1055(3) 0.1389(3) 0.9904(2) 0.0373(9) Uani 1 1 d .
H4 H 0.1351 0.1663 1.0302 0.045 Uiso 1 1 calc R
C5 C -0.0118(3) 0.1539(3) 0.9853(2) 0.0375(9) Uani 1 1 d .
H5 H -0.0631 0.1907 1.0216 0.045 Uiso 1 1 calc R
C6 C -0.0537(3) 0.1147(3) 0.9271(2) 0.0381(9) Uani 1 1 d .
H6 H -0.1346 0.1242 0.9233 0.046 Uiso 1 1 calc R
C7 C 0.0208(3) 0.0618(3) 0.8740(2) 0.0287(8) Uani 1 1 d .
H7 H -0.0090 0.0359 0.8335 0.034 Uiso 1 1 calc R
C8 C 0.1722(3) -0.0339(3) 0.73055(18) 0.0195(6) Uani 1 1 d .
C9 C 0.1259(3) -0.1179(3) 0.7126(2) 0.0251(7) Uani 1 1 d .
H9 H 0.1204 -0.1737 0.7483 0.030 Uiso 1 1 calc R
C10 C 0.0878(3) -0.1186(3) 0.6414(2) 0.0270(7) Uani 1 1 d .
H10 H 0.0543 -0.1740 0.6287 0.032 Uiso 1 1 calc R
C11 C 0.0992(3) -0.0379(3) 0.5895(2) 0.0258(7) Uani 1 1 d .
H11 H 0.0741 -0.0385 0.5409 0.031 Uiso 1 1 calc R
C12 C 0.1468(3) 0.0437(3) 0.60764(19) 0.0230(7) Uani 1 1 d .
H12 H 0.1544 0.0975 0.5707 0.028 Uiso 1 1 calc R
C13 C 0.1840(3) 0.0499(2) 0.67827(18) 0.0186(6) Uani 1 1 d .
C14 C 0.5924(3) -0.0629(3) 0.74893(19) 0.0240(7) Uani 1 1 d .
C15 C 0.5979(3) -0.1181(3) 0.8174(2) 0.0327(8) Uani 1 1 d .
H15 H 0.5291 -0.1294 0.8450 0.039 Uiso 1 1 calc R
C16 C 0.7055(3) -0.1572(3) 0.8458(2) 0.0400(10) Uani 1 1 d .
H16 H 0.7102 -0.1953 0.8926 0.048 Uiso 1 1 calc R
C17 C 0.8051(3) -0.1397(4) 0.8049(2) 0.0411(10) Uani 1 1 d .
H17 H 0.8783 -0.1665 0.8235 0.049 Uiso 1 1 calc R
C18 C 0.7982(3) -0.0831(3) 0.7367(2) 0.0392(10) Uani 1 1 d .
H18 H 0.8666 -0.0702 0.7094 0.047 Uiso 1 1 calc R
C19 C 0.6926(3) -0.0458(3) 0.7087(2) 0.0290(8) Uani 1 1 d .
H19 H 0.6883 -0.0081 0.6617 0.035 Uiso 1 1 calc R
C20 C 0.4271(3) -0.1256(3) 0.66659(18) 0.0220(7) Uani 1 1 d .
C21 C 0.4033(3) -0.1145(3) 0.5912(2) 0.0266(7) Uani 1 1 d .
H21 H 0.3971 -0.0489 0.5649 0.032 Uiso 1 1 calc R
C22 C 0.3890(3) -0.1997(3) 0.5554(2) 0.0323(9) Uani 1 1 d .
H22 H 0.3743 -0.1928 0.5041 0.039 Uiso 1 1 calc R
C23 C 0.3962(3) -0.2956(3) 0.5946(2) 0.0336(9) Uani 1 1 d .
H23 H 0.3841 -0.3533 0.5703 0.040 Uiso 1 1 calc R
C24 C 0.4208(3) -0.3070(3) 0.6686(2) 0.0338(9) Uani 1 1 d .
H24 H 0.4262 -0.3725 0.6950 0.041 Uiso 1 1 calc R
C25 C 0.4378(3) -0.2221(3) 0.7043(2) 0.0281(8) Uani 1 1 d .
H25 H 0.4568 -0.2302 0.7548 0.034 Uiso 1 1 calc R
C26 C 0.4461(3) 0.3529(3) 0.70787(18) 0.0221(7) Uani 1 1 d .
C27 C 0.4353(3) 0.3601(3) 0.63168(18) 0.0226(7) Uani 1 1 d .
H27 H 0.3782 0.3299 0.6125 0.027 Uiso 1 1 calc R
C28 C 0.5061(3) 0.4103(3) 0.5828(2) 0.0292(8) Uani 1 1 d .
H28 H 0.4957 0.4160 0.5310 0.035 Uiso 1 1 calc R
C29 C 0.5917(3) 0.4519(3) 0.6096(2) 0.0353(9) Uani 1 1 d .
H29 H 0.6410 0.4854 0.5762 0.042 Uiso 1 1 calc R
C30 C 0.6051(3) 0.4445(3) 0.6851(2) 0.0339(9) Uani 1 1 d .
H30 H 0.6643 0.4727 0.7037 0.041 Uiso 1 1 calc R
C31 C 0.5330(3) 0.3966(3) 0.7341(2) 0.0287(8) Uani 1 1 d .
H31 H 0.5423 0.3931 0.7861 0.034 Uiso 1 1 calc R
C32 C 0.4492(3) 0.2266(3) 0.84090(18) 0.0226(7) Uani 1 1 d .
C33 C 0.5559(3) 0.1689(3) 0.8182(2) 0.0267(7) Uani 1 1 d .
H33 H 0.5768 0.1627 0.7666 0.032 Uiso 1 1 calc R
C34 C 0.6326(3) 0.1201(3) 0.8701(2) 0.0313(8) Uani 1 1 d .
H34 H 0.7046 0.0803 0.8535 0.038 Uiso 1 1 calc R
C35 C 0.6044(3) 0.1292(3) 0.9455(2) 0.0392(10) Uani 1 1 d .
H35 H 0.6569 0.0962 0.9808 0.047 Uiso 1 1 calc R
C36 C 0.4995(4) 0.1867(4) 0.9686(2) 0.0457(11) Uani 1 1 d .
H36 H 0.4800 0.1935 1.0203 0.055 Uiso 1 1 calc R
C37 C 0.4205(3) 0.2356(3) 0.9167(2) 0.0356(9) Uani 1 1 d .
H37 H 0.3481 0.2746 0.9334 0.043 Uiso 1 1 calc R
C38 C 0.2555(3) 0.3863(3) 0.82114(18) 0.0262(7) Uani 1 1 d .
C39 C 0.2759(4) 0.4862(3) 0.8213(2) 0.0374(9) Uani 1 1 d .
H39 H 0.3382 0.5061 0.7908 0.045 Uiso 1 1 calc R
C40 C 0.2060(5) 0.5559(4) 0.8654(3) 0.0529(12) Uani 1 1 d .
H40 H 0.2201 0.6242 0.8648 0.063 Uiso 1 1 calc R
C41 C 0.1161(5) 0.5288(4) 0.9104(3) 0.0580(14) Uani 1 1 d .
H41 H 0.0694 0.5775 0.9415 0.070 Uiso 1 1 calc R
C42 C 0.0944(4) 0.4314(4) 0.9102(2) 0.0458(11) Uani 1 1 d .
H42 H 0.0317 0.4127 0.9409 0.055 Uiso 1 1 calc R
C43 C 0.1622(3) 0.3599(3) 0.8660(2) 0.0330(8) Uani 1 1 d .
H43 H 0.1457 0.2926 0.8658 0.040 Uiso 1 1 calc R
C44 C 0.1038(3) 0.4215(3) 0.67046(19) 0.0225(7) Uani 1 1 d .
C45 C 0.1652(3) 0.4979(3) 0.6444(2) 0.0298(8) Uani 1 1 d .
H45 H 0.2314 0.4818 0.6109 0.036 Uiso 1 1 calc R
C46 C 0.1306(3) 0.5977(3) 0.6671(2) 0.0367(9) Uani 1 1 d .
H46 H 0.1721 0.6499 0.6484 0.044 Uiso 1 1 calc R
C47 C 0.0366(3) 0.6208(3) 0.7164(2) 0.0377(9) Uani 1 1 d .
H47 H 0.0129 0.6894 0.7315 0.045 Uiso 1 1 calc R
C48 C -0.0238(3) 0.5460(3) 0.7442(2) 0.0326(8) Uani 1 1 d .
H48 H -0.0885 0.5624 0.7789 0.039 Uiso 1 1 calc R
C49 C 0.0099(3) 0.4472(3) 0.72142(19) 0.0267(7) Uani 1 1 d .
H49 H -0.0318 0.3954 0.7409 0.032 Uiso 1 1 calc R
C50 C 0.0013(3) 0.2567(3) 0.63375(18) 0.0208(6) Uani 1 1 d .
C51 C -0.0555(3) 0.2186(3) 0.6971(2) 0.0273(7) Uani 1 1 d .
H51 H -0.0191 0.2083 0.7427 0.033 Uiso 1 1 calc R
C52 C -0.1643(3) 0.1953(3) 0.6949(2) 0.0341(9) Uani 1 1 d .
H52 H -0.2018 0.1701 0.7391 0.041 Uiso 1 1 calc R
C53 C -0.2181(3) 0.2082(3) 0.6296(2) 0.0369(9) Uani 1 1 d .
H53 H -0.2925 0.1921 0.6279 0.044 Uiso 1 1 calc R
C54 C -0.1623(3) 0.2449(3) 0.5668(2) 0.0385(10) Uani 1 1 d .
H54 H -0.1988 0.2535 0.5212 0.046 Uiso 1 1 calc R
C55 C -0.0537(3) 0.2700(3) 0.5678(2) 0.0293(8) Uani 1 1 d .
H55 H -0.0174 0.2961 0.5235 0.035 Uiso 1 1 calc R
C56 C 0.1900(3) 0.3126(3) 0.54097(18) 0.0224(7) Uani 1 1 d .
C57 C 0.1383(3) 0.3999(3) 0.4993(2) 0.0295(8) Uani 1 1 d .
H57 H 0.0842 0.4520 0.5233 0.035 Uiso 1 1 calc R
C58 C 0.1648(3) 0.4118(3) 0.4231(2) 0.0358(9) Uani 1 1 d .
H58 H 0.1289 0.4715 0.3952 0.043 Uiso 1 1 calc R
C59 C 0.2437(3) 0.3361(3) 0.3882(2) 0.0363(9) Uani 1 1 d .
H59 H 0.2609 0.3435 0.3359 0.044 Uiso 1 1 calc R
C60 C 0.2976(3) 0.2500(3) 0.4284(2) 0.0325(9) Uani 1 1 d .
H60 H 0.3528 0.1989 0.4041 0.039 Uiso 1 1 calc R
C61 C 0.2708(3) 0.2381(3) 0.50510(19) 0.0260(7) Uani 1 1 d .
H61 H 0.3080 0.1787 0.5329 0.031 Uiso 1 1 calc R
O1 O 0.2665(5) 0.5172(5) 0.1680(3) 0.0973(15) Uani 1 1 d .
C62 C 0.2417(6) 0.6045(6) 0.1240(5) 0.095(2) Uani 1 1 d .
H62A H 0.2514 0.6653 0.1498 0.114 Uiso 1 1 calc R
H62B H 0.1616 0.6153 0.1087 0.114 Uiso 1 1 calc R
C63 C 0.3284(11) 0.5862(9) 0.0570(5) 0.158(5) Uani 1 1 d .
H63A H 0.2937 0.6168 0.0104 0.189 Uiso 1 1 calc R
H63B H 0.3976 0.6156 0.0631 0.189 Uiso 1 1 calc R
C64 C 0.3565(13) 0.4762(9) 0.0570(7) 0.183(6) Uani 1 1 d .
H64A H 0.3095 0.4505 0.0224 0.219 Uiso 1 1 calc R
H64B H 0.4391 0.4530 0.0416 0.219 Uiso 1 1 calc R
C65 C 0.3325(13) 0.4417(8) 0.1278(7) 0.186(6) Uani 1 1 d .
H65A H 0.4055 0.4158 0.1519 0.223 Uiso 1 1 calc R
H65B H 0.2913 0.3835 0.1275 0.223 Uiso 1 1 calc R

loop_
_atom_site_aniso_label
_atom_site_aniso_U_11
_atom_site_aniso_U_22
_atom_site_aniso_U_33
_atom_site_aniso_U_23
_atom_site_aniso_U_13
_atom_site_aniso_U_12
Ir1 0.01677(6) 0.01783(7) 0.01740(6) 0.00237(4) -0.00110(4) -0.00408(5)
S1 0.0314(5) 0.0233(4) 0.0263(4) 0.0077(3) -0.0003(3) -0.0048(4)
S2 0.0213(4) 0.0226(4) 0.0216(4) 0.0033(3) 0.0011(3) -0.0045(3)
P1 0.0192(4) 0.0201(4) 0.0203(4) 0.0036(3) -0.0006(3) -0.0049(3)
P2 0.0173(4) 0.0202(4) 0.0205(4) 0.0016(3) -0.0007(3) -0.0034(3)
P3 0.0216(4) 0.0214(4) 0.0174(4) 0.0016(3) -0.0011(3) -0.0063(3)
P4 0.0180(4) 0.0192(4) 0.0199(4) 0.0021(3) -0.0012(3) -0.0037(3)
C1 0.0185(14) 0.0203(16) 0.0151(14) 0.0020(12) -0.0012(11) -0.0010(12)
C2 0.0230(16) 0.0224(17) 0.0223(16) 0.0050(13) 0.0029(13) -0.0059(13)
C3 0.0253(18) 0.039(2) 0.0246(18) 0.0007(16) -0.0012(14) -0.0040(16)
C4 0.040(2) 0.048(3) 0.0244(19) -0.0040(18) -0.0026(16) -0.0083(19)
C5 0.036(2) 0.039(2) 0.033(2) -0.0027(18) 0.0124(16) -0.0028(18)
C6 0.0257(19) 0.045(3) 0.042(2) -0.0032(19) 0.0064(16) -0.0058(17)
C7 0.0235(17) 0.032(2) 0.0312(19) -0.0010(16) 0.0000(14) -0.0080(15)
C8 0.0151(14) 0.0188(16) 0.0250(16) -0.0011(13) -0.0011(12) -0.0042(12)
C9 0.0218(16) 0.0211(18) 0.0329(19) 0.0024(14) -0.0019(14) -0.0067(14)
C10 0.0229(17) 0.0245(18) 0.035(2) -0.0054(15) -0.0048(14) -0.0063(14)
C11 0.0239(17) 0.0257(18) 0.0284(18) -0.0032(15) -0.0072(14) -0.0029(14)
C12 0.0209(16) 0.0224(17) 0.0247(17) 0.0007(14) -0.0052(13) -0.0011(13)
C13 0.0153(14) 0.0166(15) 0.0243(16) -0.0036(13) 0.0023(12) -0.0048(12)
C14 0.0206(16) 0.0249(18) 0.0260(17) -0.0023(14) -0.0039(13) -0.0016(13)
C15 0.0254(18) 0.038(2) 0.034(2) 0.0066(17) -0.0054(15) -0.0061(16)
C16 0.035(2) 0.042(3) 0.041(2) 0.0098(19) -0.0127(18) -0.0034(18)
C17 0.0211(18) 0.052(3) 0.047(3) -0.006(2) -0.0115(17) 0.0065(18)
C18 0.0206(18) 0.050(3) 0.045(2) -0.007(2) 0.0028(16) -0.0039(17)
C19 0.0214(17) 0.036(2) 0.0283(18) -0.0014(16) -0.0002(14) -0.0025(15)
C20 0.0175(15) 0.0216(17) 0.0255(17) -0.0023(14) 0.0021(12) -0.0013(13)
C21 0.0201(16) 0.0256(19) 0.0334(19) -0.0025(15) -0.0016(14) -0.0027(14)
C22 0.0277(19) 0.039(2) 0.033(2) -0.0083(17) -0.0028(15) -0.0091(17)
C23 0.0305(19) 0.029(2) 0.042(2) -0.0130(18) 0.0087(16) -0.0078(16)
C24 0.032(2) 0.0234(19) 0.042(2) -0.0012(17) 0.0108(16) -0.0021(16)
C25 0.0278(18) 0.0251(19) 0.0286(18) 0.0008(15) 0.0036(14) -0.0018(15)
C26 0.0230(16) 0.0184(16) 0.0250(17) 0.0035(13) -0.0004(13) -0.0068(13)
C27 0.0222(16) 0.0226(17) 0.0228(16) 0.0013(13) -0.0002(12) -0.0058(13)
C28 0.0317(19) 0.0255(19) 0.0278(18) 0.0057(15) 0.0054(14) -0.0053(15)
C29 0.0302(19) 0.028(2) 0.046(2) 0.0077(17) 0.0092(17) -0.0088(16)
C30 0.031(2) 0.030(2) 0.043(2) 0.0089(17) -0.0064(16) -0.0150(16)
C31 0.0294(18) 0.029(2) 0.0304(19) 0.0014(15) -0.0042(14) -0.0117(15)
C32 0.0259(17) 0.0248(18) 0.0194(16) 0.0034(13) -0.0039(13) -0.0111(14)
C33 0.0269(18) 0.030(2) 0.0244(17) 0.0000(15) -0.0053(14) -0.0086(15)
C34 0.0260(18) 0.032(2) 0.037(2) -0.0001(17) -0.0074(15) -0.0063(16)
C35 0.038(2) 0.049(3) 0.031(2) 0.0107(19) -0.0150(17) -0.0092(19)
C36 0.043(2) 0.072(3) 0.0191(18) 0.009(2) -0.0055(16) -0.007(2)
C37 0.0285(19) 0.052(3) 0.0245(18) 0.0027(18) -0.0007(15) -0.0049(18)
C38 0.0321(18) 0.0278(19) 0.0173(15) -0.0024(14) -0.0032(13) -0.0014(15)
C39 0.048(2) 0.032(2) 0.030(2) -0.0044(17) 0.0055(17) -0.0036(18)
C40 0.076(3) 0.040(3) 0.040(3) -0.008(2) 0.009(2) -0.006(2)
C41 0.085(4) 0.044(3) 0.033(2) -0.010(2) 0.009(2) 0.014(3)
C42 0.043(2) 0.060(3) 0.028(2) -0.005(2) 0.0082(18) 0.002(2)
C43 0.0319(19) 0.039(2) 0.0258(18) -0.0015(17) 0.0002(15) -0.0024(17)
C44 0.0225(16) 0.0194(17) 0.0243(16) 0.0037(13) -0.0072(13) -0.0001(13)
C45 0.0231(17) 0.0238(19) 0.041(2) 0.0031(16) -0.0015(15) -0.0032(14)
C46 0.031(2) 0.0224(19) 0.058(3) -0.0034(18) -0.0026(18) -0.0084(16)
C47 0.039(2) 0.023(2) 0.052(3) -0.0063(18) -0.0052(19) -0.0030(17)
C48 0.033(2) 0.028(2) 0.036(2) -0.0042(17) 0.0008(16) -0.0026(16)
C49 0.0320(18) 0.0233(18) 0.0246(17) 0.0020(14) -0.0008(14) -0.0062(15)
C50 0.0156(14) 0.0208(17) 0.0255(16) 0.0006(13) -0.0016(12) -0.0028(12)
C51 0.0224(16) 0.030(2) 0.0298(18) 0.0016(15) -0.0006(14) -0.0066(14)
C52 0.0250(18) 0.035(2) 0.042(2) 0.0039(18) 0.0015(16) -0.0091(16)
C53 0.0217(18) 0.042(2) 0.050(3) 0.003(2) -0.0086(17) -0.0130(17)
C54 0.031(2) 0.048(3) 0.040(2) -0.001(2) -0.0116(17) -0.0118(19)
C55 0.0243(17) 0.033(2) 0.0305(19) 0.0017(16) -0.0036(14) -0.0063(15)
C56 0.0200(15) 0.0267(18) 0.0206(16) 0.0044(13) -0.0026(12) -0.0062(13)
C57 0.0252(17) 0.031(2) 0.0294(19) 0.0055(16) -0.0036(14) -0.0011(15)
C58 0.038(2) 0.039(2) 0.029(2) 0.0127(17) -0.0064(16) -0.0071(18)
C59 0.031(2) 0.054(3) 0.0238(18) 0.0063(18) -0.0015(15) -0.0126(19)
C60 0.0244(18) 0.045(2) 0.0262(18) -0.0034(17) 0.0005(14) -0.0028(17)
C61 0.0209(16) 0.032(2) 0.0246(17) 0.0024(15) -0.0031(13) -0.0043(14)
O1 0.111(4) 0.106(4) 0.082(3) 0.006(3) 0.002(3) -0.046(3)
C62 0.082(5) 0.108(7) 0.104(6) -0.007(5) -0.037(4) -0.024(4)
C63 0.268(14) 0.185(11) 0.060(5) 0.003(6) 0.012(7) -0.155(11)
C64 0.269(16) 0.114(10) 0.148(11) -0.048(9) 0.063(10) -0.010(10)
C65 0.299(17) 0.079(7) 0.175(12) -0.030(8) 0.075(12) -0.056(9)

loop_
_atom_type_symbol
_atom_type_description
_atom_type_scat_dispersion_real
_atom_type_scat_dispersion_imag
_atom_type_scat_source
C C 0.0033 0.0016 'International Tables Vol C Tables 4.2.6.8 and 6.1.1.4'
H H 0.0000 0.0000 'International Tables Vol C Tables 4.2.6.8 and 6.1.1.4'
Ir Ir -1.4442 7.9887 'International Tables Vol C Tables 4.2.6.8 and 6.1.1.4'
O O 0.0106 0.0060 'International Tables Vol C Tables 4.2.6.8 and 6.1.1.4'
P P 0.1023 0.0942 'International Tables Vol C Tables 4.2.6.8 and 6.1.1.4'
S S 0.1246 0.1234 'International Tables Vol C Tables 4.2.6.8 and 6.1.1.4'

loop_
_geom_angle_atom_site_label_1
_geom_angle_atom_site_label_2
_geom_angle_atom_site_label_3
_geom_angle
C13 Ir1 C1 80.84(12)
C13 Ir1 P4 90.01(9)
C1 Ir1 P4 169.99(8)
C13 Ir1 P3 171.99(9)
C1 Ir1 P3 92.25(8)
P4 Ir1 P3 96.58(3)
C13 Ir1 S2 93.81(8)
C1 Ir1 S2 76.33(8)
P4 Ir1 S2 108.55(3)
P3 Ir1 S2 88.44(3)
C13 Ir1 H1R 88.1(14)
C1 Ir1 H1R 91.3(15)
P4 Ir1 H1R 84.3(15)
P3 Ir1 H1R 88.0(14)
S2 Ir1 H1R 167.0(15)
P2 S2 Ir1 79.14(4)
C8 P1 C1 97.86(15)
C8 P1 C2 109.13(15)
C1 P1 C2 106.18(15)
C8 P1 S1 117.14(12)
C1 P1 S1 118.80(11)
C2 P1 S1 106.97(12)
C1 P2 C14 110.90(15)
C1 P2 C20 117.02(15)
C14 P2 C20 102.64(15)
C1 P2 S2 103.32(11)
C14 P2 S2 112.09(13)
C20 P2 S2 111.16(12)
C26 P3 C38 104.75(16)
C26 P3 C32 100.00(15)
C38 P3 C32 100.36(15)
C26 P3 Ir1 116.77(11)
C38 P3 Ir1 117.44(12)
C32 P3 Ir1 114.90(11)
C56 P4 C44 101.36(16)
C56 P4 C50 101.38(15)
C44 P4 C50 100.23(15)
C56 P4 Ir1 119.99(11)
C44 P4 Ir1 118.45(11)
C50 P4 Ir1 112.38(11)
P2 C1 P1 118.77(18)
P2 C1 Ir1 95.99(14)
P1 C1 Ir1 105.62(14)
P2 C1 H1 111.7
P1 C1 H1 111.7
Ir1 C1 H1 111.7
C3 C2 C7 118.8(3)
C3 C2 P1 120.4(3)
C7 C2 P1 120.4(3)
C4 C3 C2 120.6(3)
C4 C3 H3 119.7
C2 C3 H3 119.7
C3 C4 C5 121.0(4)
C3 C4 H4 119.5
C5 C4 H4 119.5
C4 C5 C6 119.0(4)
C4 C5 H5 120.5
C6 C5 H5 120.5
C5 C6 C7 120.6(4)
C5 C6 H6 119.7
C7 C6 H6 119.7
C6 C7 C2 120.0(3)
C6 C7 H7 120.0
C2 C7 H7 120.0
C9 C8 C13 122.2(3)
C9 C8 P1 121.2(3)
C13 C8 P1 116.1(2)
C10 C9 C8 119.1(3)
C10 C9 H9 120.4
C8 C9 H9 120.4
C11 C10 C9 119.5(3)
C11 C10 H10 120.2
C9 C10 H10 120.2
C12 C11 C10 120.6(3)
C12 C11 H11 119.7
C10 C11 H11 119.7
C11 C12 C13 122.5(3)
C11 C12 H12 118.8
C13 C12 H12 118.8
C12 C13 C8 116.0(3)
C12 C13 Ir1 126.8(3)
C8 C13 Ir1 117.1(2)
C15 C14 C19 120.3(3)
C15 C14 P2 119.5(3)
C19 C14 P2 120.1(3)
C14 C15 C16 119.6(4)
C14 C15 H15 120.2
C16 C15 H15 120.2
C17 C16 C15 119.4(4)
C17 C16 H16 120.3
C15 C16 H16 120.3
C16 C17 C18 120.4(4)
C16 C17 H17 119.8
C18 C17 H17 119.8
C19 C18 C17 120.1(4)
C19 C18 H18 119.9
C17 C18 H18 119.9
C18 C19 C14 120.2(4)
C18 C19 H19 119.9
C14 C19 H19 119.9
C25 C20 C21 119.7(3)
C25 C20 P2 121.0(3)
C21 C20 P2 119.1(3)
C22 C21 C20 119.7(4)
C22 C21 H21 120.2
C20 C21 H21 120.2
C21 C22 C23 120.1(4)
C21 C22 H22 120.0
C23 C22 H22 120.0
C24 C23 C22 120.4(3)
C24 C23 H23 119.8
C22 C23 H23 119.8
C23 C24 C25 119.7(4)
C23 C24 H24 120.1
C25 C24 H24 120.1
C20 C25 C24 120.4(3)
C20 C25 H25 119.8
C24 C25 H25 119.8
C27 C26 C31 117.7(3)
C27 C26 P3 119.1(2)
C31 C26 P3 123.2(3)
C26 C27 C28 121.4(3)
C26 C27 H27 119.3
C28 C27 H27 119.3
C29 C28 C27 120.1(3)
C29 C28 H28 120.0
C27 C28 H28 120.0
C30 C29 C28 119.5(3)
C30 C29 H29 120.2
C28 C29 H29 120.2
C29 C30 C31 120.6(3)
C29 C30 H30 119.7
C31 C30 H30 119.7
C30 C31 C26 120.7(3)
C30 C31 H31 119.6
C26 C31 H31 119.6
C37 C32 C33 118.7(3)
C37 C32 P3 122.8(3)
C33 C32 P3 118.5(2)
C34 C33 C32 121.0(3)
C34 C33 H33 119.5
C32 C33 H33 119.5
C35 C34 C33 120.4(4)
C35 C34 H34 119.8
C33 C34 H34 119.8
C36 C35 C34 119.2(4)
C36 C35 H35 120.4
C34 C35 H35 120.4
C35 C36 C37 121.0(4)
C35 C36 H36 119.5
C37 C36 H36 119.5
C32 C37 C36 119.7(4)
C32 C37 H37 120.2
C36 C37 H37 120.2
C39 C38 C43 118.6(3)
C39 C38 P3 123.2(3)
C43 C38 P3 118.2(3)
C40 C39 C38 119.9(4)
C40 C39 H39 120.0
C38 C39 H39 120.0
C39 C40 C41 121.2(5)
C39 C40 H40 119.4
C41 C40 H40 119.4
C42 C41 C40 119.5(4)
C42 C41 H41 120.3
C40 C41 H41 120.3
C41 C42 C43 120.7(4)
C41 C42 H42 119.6
C43 C42 H42 119.6
C42 C43 C38 120.1(4)
C42 C43 H43 120.0
C38 C43 H43 120.0
C49 C44 C45 118.2(3)
C49 C44 P4 120.3(3)
C45 C44 P4 121.6(3)
C46 C45 C44 120.4(4)
C46 C45 H45 119.8
C44 C45 H45 119.8
C47 C46 C45 119.9(4)
C47 C46 H46 120.0
C45 C46 H46 120.0
C46 C47 C48 120.7(4)
C46 C47 H47 119.7
C48 C47 H47 119.7
C47 C48 C49 119.5(4)
C47 C48 H48 120.2
C49 C48 H48 120.2
C48 C49 C44 121.3(3)
C48 C49 H49 119.4
C44 C49 H49 119.4
C55 C50 C51 118.0(3)
C55 C50 P4 122.5(3)
C51 C50 P4 119.5(2)
C52 C51 C50 121.3(3)
C52 C51 H51 119.4
C50 C51 H51 119.4
C53 C52 C51 120.6(4)
C53 C52 H52 119.7
C51 C52 H52 119.7
C54 C53 C52 118.5(3)
C54 C53 H53 120.7
C52 C53 H53 120.7
C53 C54 C55 122.0(4)
C53 C54 H54 119.0
C55 C54 H54 119.0
C50 C55 C54 119.7(4)
C50 C55 H55 120.1
C54 C55 H55 120.1
C61 C56 C57 118.8(3)
C61 C56 P4 119.3(3)
C57 C56 P4 121.7(3)
C58 C57 C56 120.9(4)
C58 C57 H57 119.5
C56 C57 H57 119.5
C59 C58 C57 119.5(4)
C59 C58 H58 120.3
C57 C58 H58 120.3
C60 C59 C58 120.7(4)
C60 C59 H59 119.6
C58 C59 H59 119.6
C59 C60 C61 119.7(4)
C59 C60 H60 120.1
C61 C60 H60 120.1
C56 C61 C60 120.3(3)
C56 C61 H61 119.8
C60 C61 H61 119.8
C62 O1 C65 109.5(7)
O1 C62 C63 103.9(7)
O1 C62 H62A 111.0
C63 C62 H62A 111.0
O1 C62 H62B 111.0
C63 C62 H62B 111.0
H62A C62 H62B 109.0
C64 C63 C62 103.0(8)
C64 C63 H63A 111.2
C62 C63 H63A 111.2
C64 C63 H63B 111.2
C62 C63 H63B 111.2
H63A C63 H63B 109.1
C65 C64 C63 105.4(9)
C65 C64 H64A 110.7
C63 C64 H64A 110.7
C65 C64 H64B 110.7
C63 C64 H64B 110.7
H64A C64 H64B 108.8
C64 C65 O1 111.8(10)
C64 C65 H65A 109.3
O1 C65 H65A 109.3
C64 C65 H65B 109.3
O1 C65 H65B 109.3
H65A C65 H65B 107.9

loop_
_geom_bond_atom_site_label_1
_geom_bond_atom_site_label_2
_geom_bond_distance
Ir1 C13 2.117(3)
Ir1 C1 2.189(3)
Ir1 P4 2.3130(9)
Ir1 P3 2.3592(8)
Ir1 S2 2.6034(8)
Ir1 H1R 1.37(3)
S1 P1 1.9694(13)
S2 P2 2.0025(12)
P1 C8 1.788(3)
P1 C1 1.802(3)
P1 C2 1.818(3)
P2 C1 1.792(3)
P2 C14 1.815(3)
P2 C20 1.817(3)
P3 C26 1.834(3)
P3 C38 1.838(4)
P3 C32 1.843(3)
P4 C56 1.842(3)
P4 C44 1.845(3)
P4 C50 1.855(3)
C1 H1 1.0000
C2 C3 1.378(5)
C2 C7 1.393(5)
C3 C4 1.371(5)
C3 H3 0.9500
C4 C5 1.375(5)
C4 H4 0.9500
C5 C6 1.375(6)
C5 H5 0.9500
C6 C7 1.382(5)
C6 H6 0.9500
C7 H7 0.9500
C8 C9 1.402(4)
C8 C13 1.420(4)
C9 C10 1.398(5)
C9 H9 0.9500
C10 C11 1.385(5)
C10 H10 0.9500
C11 C12 1.383(5)
C11 H11 0.9500
C12 C13 1.396(4)
C12 H12 0.9500
C14 C15 1.386(5)
C14 C19 1.388(5)
C15 C16 1.402(5)
C15 H15 0.9500
C16 C17 1.388(6)
C16 H16 0.9500
C17 C18 1.390(6)
C17 H17 0.9500
C18 C19 1.374(5)
C18 H18 0.9500
C19 H19 0.9500
C20 C25 1.388(5)
C20 C21 1.402(5)
C21 C22 1.387(5)
C21 H21 0.9500
C22 C23 1.396(6)
C22 H22 0.9500
C23 C24 1.381(6)
C23 H23 0.9500
C24 C25 1.394(5)
C24 H24 0.9500
C25 H25 0.9500
C26 C27 1.386(5)
C26 C31 1.404(4)
C27 C28 1.388(5)
C27 H27 0.9500
C28 C29 1.380(5)
C28 H28 0.9500
C29 C30 1.379(6)
C29 H29 0.9500
C30 C31 1.383(5)
C30 H30 0.9500
C31 H31 0.9500
C32 C37 1.390(5)
C32 C33 1.391(5)
C33 C34 1.391(5)
C33 H33 0.9500
C34 C35 1.382(5)
C34 H34 0.9500
C35 C36 1.375(6)
C35 H35 0.9500
C36 C37 1.411(6)
C36 H36 0.9500
C37 H37 0.9500
C38 C39 1.389(5)
C38 C43 1.399(5)
C39 C40 1.370(6)
C39 H39 0.9500
C40 C41 1.373(7)
C40 H40 0.9500
C41 C42 1.363(7)
C41 H41 0.9500
C42 C43 1.375(5)
C42 H42 0.9500
C43 H43 0.9500
C44 C49 1.389(5)
C44 C45 1.389(5)
C45 C46 1.387(5)
C45 H45 0.9500
C46 C47 1.367(6)
C46 H46 0.9500
C47 C48 1.373(5)
C47 H47 0.9500
C48 C49 1.375(5)
C48 H48 0.9500
C49 H49 0.9500
C50 C55 1.387(5)
C50 C51 1.388(5)
C51 C52 1.387(5)
C51 H51 0.9500
C52 C53 1.370(5)
C52 H52 0.9500
C53 C54 1.368(6)
C53 H53 0.9500
C54 C55 1.392(5)
C54 H54 0.9500
C55 H55 0.9500
C56 C61 1.391(5)
C56 C57 1.394(5)
C57 C58 1.388(5)
C57 H57 0.9500
C58 C59 1.381(6)
C58 H58 0.9500
C59 C60 1.379(6)
C59 H59 0.9500
C60 C61 1.398(5)
C60 H60 0.9500
C61 H61 0.9500
O1 C62 1.348(8)
O1 C65 1.360(11)
C62 C63 1.522(12)
C62 H62A 0.9900
C62 H62B 0.9900
C63 C64 1.429(13)
C63 H63A 0.9900
C63 H63B 0.9900
C64 C65 1.351(14)
C64 H64A 0.9900
C64 H64B 0.9900
C65 H65A 0.9900
C65 H65B 0.9900
